data_4350050
loop_
_publ_author_name
'Chen, Xiu-Qin'
'Cai, You-De'
'Ye, Yi-Shan'
'Tong, Ming-Liang'
'Bao, Xin'

_publ_section_title
;
 Investigation of SCO property--structural relationships in a family of
 mononuclear Fe(ii) complexes
;
_journal_issue 8
_journal_name_full 'Inorganic Chemistry Frontiers'
_journal_page_first 2194
_journal_paper_doi 10.1039/C9QI00577C
_journal_volume 6
_journal_year 2019
_chemical_formula_moiety 'C30 H30 Fe N6 S2'
_chemical_formula_sum 'C30 H30 Fe N6 S2'
_chemical_formula_weight 594.59
_space_group_crystal_system monoclinic
_space_group_IT_number 14
_space_group_name_Hall '-P 2ybc'
_space_group_name_H-M_alt 'P 1 21/c 1'
_symmetry_Int_Tables_number 14
_audit_creation_date 2017-10-23
_audit_creation_method
;
Olex2 1.2
(compiled 2015.09.30 svn.r3233 for OlexSys, GUI svn.r5103)
;
_audit_update_record
;
2019-05-17 deposited with the CCDC.	2019-07-16 downloaded from the CCDC.
;
_cell_angle_alpha 90
_cell_angle_beta 115.085(2)
_cell_angle_gamma 90
_cell_formula_units_Z 4
_cell_length_a 8.9005(6)
_cell_length_b 35.872(2)
_cell_length_c 9.8596(6)
_cell_measurement_reflns_used 4176
_cell_measurement_temperature 123.0
_cell_measurement_theta_max 25.03
_cell_measurement_theta_min 3.05
_cell_volume 2851.0(3)
_computing_molecular_graphics 'Olex2 (Dolomanov et al., 2009)'
_computing_publication_material 'Olex2 (Dolomanov et al., 2009)'
_computing_structure_refinement 'XL (Sheldrick, 2008)'
_computing_structure_solution 'olex2.solve (Bourhis et al., 2015)'
_diffrn_ambient_temperature 123.0
_diffrn_measured_fraction_theta_full 0.9858
_diffrn_measured_fraction_theta_max 0.9858
_diffrn_measurement_device_type 'PHOTON 100 CMOS detector'
_diffrn_measurement_method 'omega scan'
_diffrn_radiation_type 'Mo K\a'
_diffrn_radiation_wavelength 0.71076
_diffrn_reflns_av_R_equivalents 0.0685
_diffrn_reflns_av_unetI/netI 0.0774
_diffrn_reflns_limit_h_max 10
_diffrn_reflns_limit_h_min -9
_diffrn_reflns_limit_k_max 37
_diffrn_reflns_limit_k_min -43
_diffrn_reflns_limit_l_max 11
_diffrn_reflns_limit_l_min -10
_diffrn_reflns_number 16371
_diffrn_reflns_theta_full 25.3314
_diffrn_reflns_theta_max 25.33
_diffrn_reflns_theta_min 3.05
_diffrn_source 'fine-focus sealed tube'
_exptl_absorpt_coefficient_mu 0.706
_exptl_absorpt_correction_T_max 0.7452
_exptl_absorpt_correction_T_min 0.6292
_exptl_absorpt_correction_type multi-scan
_exptl_absorpt_process_details 'SADABS (Bruker, 2014)'
_exptl_crystal_colour yellow
_exptl_crystal_colour_primary yellow
_exptl_crystal_density_diffrn 1.3851
_exptl_crystal_description BLOCK
_exptl_crystal_F_000 1242.7372
_exptl_crystal_size_max 0.21
_exptl_crystal_size_mid 0.17
_exptl_crystal_size_min 0.08
_refine_diff_density_max 0.6960
_refine_diff_density_min -0.7746
_refine_diff_density_rms 0.1743
_refine_ls_d_res_high 0.8306
_refine_ls_d_res_low 6.6840
_refine_ls_goodness_of_fit_ref 1.0751
_refine_ls_hydrogen_treatment constr
_refine_ls_matrix_type full
_refine_ls_number_constraints 54
_refine_ls_number_parameters 351
_refine_ls_number_reflns 5136
_refine_ls_number_restraints 0
_refine_ls_restrained_S_all 1.0751
_refine_ls_R_factor_all 0.0934
_refine_ls_R_factor_gt 0.0527
_refine_ls_shift/su_max 0.0002
_refine_ls_shift/su_mean 0.0000
_refine_ls_structure_factor_coef Fsqd
_refine_ls_weighting_details 'w=1/[\s^2^(Fo^2^)+(0.0284P)^2^+2.2719P] where P=(Fo^2^+2Fc^2^)/3'
_refine_ls_weighting_scheme calc
_refine_ls_wR_factor_gt 0.0850
_refine_ls_wR_factor_ref 0.0959
_reflns_Friedel_coverage 0.0
_reflns_limit_h_max 9
_reflns_limit_h_min -10
_reflns_limit_k_max 43
_reflns_limit_k_min 0
_reflns_limit_l_max 11
_reflns_limit_l_min 0
_reflns_number_gt 3652
_reflns_number_total 5136
_reflns_threshold_expression I>=2u(I)
_cod_data_source_file c9qi00577c2.cif
_cod_data_source_block d171020a_0m
_cod_database_code 4350050
_olex2_refinement_description
;
1. Fixed Uiso
 At 1.2 times of:
  All C(H) groups, All C(H,H) groups
2.a Secondary CH2 refined with riding coordinates:
 C6(H6A,H6B), C9(H9A,H9B), C22(H22A,H22B), C15(H15A,H15B), C8(H8A,H8B), C7(H7A,
 H7B)
2.b Aromatic/amide H refined with riding coordinates:
 C24(H24), C25(H25), C4(H4), C28(H28), C13(H13), C2(H2), C1(H1), C21(H21),
 C12(H12), C14(H14), C11(H11), C17(H17), C26(H26), C27(H27), C3(H3), C20(H20),
 C18(H18), C19(H19)
;
_olex2_submission_special_instructions 'No special instructions were received'

loop_
_space_group_symop_id
_space_group_symop_operation_xyz
1 x,y,z
2 -x,y+1/2,-z+1/2
3 -x,-y,-z
4 x,-y-1/2,z-1/2

loop_
_atom_site_label
_atom_site_type_symbol
_atom_site_fract_x
_atom_site_fract_y
_atom_site_fract_z
_atom_site_U_iso_or_equiv
_atom_site_adp_type
_atom_site_occupancy
_atom_site_refinement_flags_posn
Fe1 Fe 0.38041(6) 0.624417(12) 0.20249(5) 0.01491(13) Uani 1.000000 .
S1 S -0.17845(12) 0.66976(3) -0.08947(11) 0.0406(3) Uani 1.000000 .
S2 S 0.64942(14) 0.56040(4) -0.06113(14) 0.0569(4) Uani 1.000000 .
N4 N 0.2806(3) 0.57080(7) 0.2304(3) 0.0166(6) Uani 1.000000 .
N2 N 0.3563(3) 0.65543(7) 0.3945(3) 0.0154(6) Uani 1.000000 .
N5 N 0.1452(3) 0.64409(8) 0.0630(3) 0.0212(7) Uani 1.000000 .
N1 N 0.5012(3) 0.67744(7) 0.2120(3) 0.0170(6) Uani 1.000000 .
N3 N 0.5947(3) 0.59790(7) 0.3982(3) 0.0142(6) Uani 1.000000 .
C24 C 0.9774(4) 0.59685(9) 0.6782(4) 0.0207(8) Uani 1.000000 .
C25 C 1.1106(4) 0.57634(10) 0.7770(4) 0.0281(9) Uani 1.000000 .
N6 N 0.4733(3) 0.60286(7) 0.0592(3) 0.0209(6) Uani 1.000000 .
C16 C 0.1711(4) 0.66814(9) 0.5279(4) 0.0185(8) Uani 1.000000 .
C4 C 0.5130(4) 0.74135(9) 0.2817(4) 0.0233(8) Uani 1.000000 .
C28 C 0.9794(4) 0.56099(9) 0.4750(4) 0.0219(8) Uani 1.000000 .
C23 C 0.9085(4) 0.58919(9) 0.5251(4) 0.0164(7) Uani 1.000000 .
C13 C 0.0719(4) 0.52375(9) 0.1750(4) 0.0201(8) Uani 1.000000 .
C2 C 0.6626(4) 0.72066(9) 0.1452(4) 0.0221(8) Uani 1.000000 .
C1 C 0.6023(4) 0.68547(9) 0.1456(4) 0.0195(8) Uani 1.000000 .
C21 C 0.2454(4) 0.66174(10) 0.6816(4) 0.0238(8) Uani 1.000000 .
C12 C 0.1927(4) 0.49709(9) 0.2444(4) 0.0216(8) Uani 1.000000 .
C14 C 0.1206(4) 0.55998(9) 0.1690(3) 0.0181(7) Uani 1.000000 .
C11 C 0.3574(4) 0.50797(9) 0.3082(4) 0.0199(8) Uani 1.000000 .
C10 C 0.3971(4) 0.54490(9) 0.3011(3) 0.0152(7) Uani 1.000000 .
C29 C 0.0106(4) 0.65477(9) -0.0003(4) 0.0181(7) Uani 1.000000 .
C17 C 0.0598(5) 0.69755(10) 0.4742(4) 0.0286(9) Uani 1.000000 .
C6 C 0.3430(4) 0.69514(9) 0.3510(4) 0.0177(7) Uani 1.000000 .
C30 C 0.5472(4) 0.58527(10) 0.0089(4) 0.0235(8) Uani 1.000000 .
C9 C 0.5760(4) 0.55741(9) 0.3648(4) 0.0178(7) Uani 1.000000 .
C26 C 1.1792(4) 0.54841(10) 0.7255(4) 0.0287(9) Uani 1.000000 .
C5 C 0.4587(4) 0.70528(9) 0.2803(4) 0.0184(8) Uani 1.000000 .
C22 C 0.7619(4) 0.61094(9) 0.4155(4) 0.0167(7) Uani 1.000000 .
C27 C 1.1135(4) 0.54086(10) 0.5738(4) 0.0284(9) Uani 1.000000 .
C3 C 0.6161(5) 0.74930(10) 0.2124(4) 0.0290(9) Uani 1.000000 .
C15 C 0.2084(4) 0.64390(9) 0.4203(4) 0.0185(7) Uani 1.000000 .
C8 C 0.5628(4) 0.60699(9) 0.5307(3) 0.0170(7) Uani 1.000000 .
C7 C 0.5145(4) 0.64769(9) 0.5269(3) 0.0168(7) Uani 1.000000 .
C20 C 0.2088(5) 0.68449(12) 0.7775(4) 0.0362(10) Uani 1.000000 .
C18 C 0.0240(5) 0.72025(11) 0.5706(5) 0.0415(11) Uani 1.000000 .
C19 C 0.0989(5) 0.71334(12) 0.7218(5) 0.0418(11) Uani 1.000000 .
H17 H 0.0072(5) 0.70220(10) 0.3695(4) 0.0344(11) Uiso 1.000000 R
H18 H -0.0517(5) 0.74039(11) 0.5323(5) 0.0498(13) Uiso 1.000000 R
H19 H 0.0744(5) 0.72870(12) 0.7883(5) 0.0502(13) Uiso 1.000000 R
H20 H 0.2603(5) 0.68002(12) 0.8824(4) 0.0434(12) Uiso 1.000000 R
H21 H 0.3215(4) 0.64171(10) 0.7210(4) 0.0285(10) Uiso 1.000000 R
H28 H 0.9349(4) 0.55545(9) 0.3711(4) 0.0263(9) Uiso 1.000000 R
H27 H 1.1607(4) 0.52177(10) 0.5374(4) 0.0341(11) Uiso 1.000000 R
H26 H 1.2709(4) 0.53446(10) 0.7936(4) 0.0345(11) Uiso 1.000000 R
H25 H 1.1551(4) 0.58158(10) 0.8812(4) 0.0337(10) Uiso 1.000000 R
H24 H 0.9324(4) 0.61631(9) 0.7150(4) 0.0248(9) Uiso 1.000000 R
H14 H 0.0375(4) 0.57811(9) 0.1193(3) 0.0218(9) Uiso 1.000000 R
H11 H 0.4425(4) 0.49016(9) 0.3564(4) 0.0238(9) Uiso 1.000000 R
H12 H 0.1630(4) 0.47179(9) 0.2482(4) 0.0259(10) Uiso 1.000000 R
H13 H -0.0423(4) 0.51722(9) 0.1322(4) 0.0241(9) Uiso 1.000000 R
H1 H 0.6329(4) 0.66597(9) 0.0970(4) 0.0233(9) Uiso 1.000000 R
H4 H 0.4801(4) 0.76057(9) 0.3296(4) 0.0280(10) Uiso 1.000000 R
H3 H 0.6540(5) 0.77400(10) 0.2112(4) 0.0348(11) Uiso 1.000000 R
H2 H 0.7355(4) 0.72521(9) 0.0993(4) 0.0265(10) Uiso 1.000000 R
H6a H 0.2274(4) 0.70057(9) 0.2792(4) 0.0213(9) Uiso 1.000000 R
H6b H 0.3692(4) 0.71081(9) 0.4408(4) 0.0213(9) Uiso 1.000000 R
H9a H 0.6226(4) 0.55151(9) 0.2923(4) 0.0214(9) Uiso 1.000000 R
H9b H 0.6403(4) 0.54334(9) 0.4580(4) 0.0214(9) Uiso 1.000000 R
H22a H 0.7645(4) 0.60998(9) 0.3161(4) 0.0201(9) Uiso 1.000000 R
H22b H 0.7754(4) 0.63735(9) 0.4476(4) 0.0201(9) Uiso 1.000000 R
H15a H 0.1098(4) 0.64380(9) 0.3227(4) 0.0222(9) Uiso 1.000000 R
H15b H 0.2259(4) 0.61802(9) 0.4587(4) 0.0222(9) Uiso 1.000000 R
H8a H 0.4725(4) 0.59098(9) 0.5312(3) 0.0204(9) Uiso 1.000000 R
H8b H 0.6638(4) 0.60195(9) 0.6235(3) 0.0204(9) Uiso 1.000000 R
H7a H 0.6034(4) 0.66364(9) 0.5232(3) 0.0202(9) Uiso 1.000000 R
H7b H 0.5019(4) 0.65384(9) 0.6195(3) 0.0202(9) Uiso 1.000000 R

loop_
_atom_site_aniso_label
_atom_site_aniso_U_11
_atom_site_aniso_U_22
_atom_site_aniso_U_33
_atom_site_aniso_U_12
_atom_site_aniso_U_13
_atom_site_aniso_U_23
Fe1 0.0133(2) 0.0153(2) 0.0150(2) 0.0004(2) 0.00486(19) -0.0007(2)
S1 0.0232(6) 0.0615(7) 0.0340(6) 0.0195(5) 0.0091(5) 0.0089(5)
S2 0.0309(6) 0.0777(9) 0.0606(8) 0.0119(6) 0.0181(6) -0.0347(7)
N4 0.0141(15) 0.0180(15) 0.0177(15) -0.0029(12) 0.0069(12) -0.0042(12)
N2 0.0128(15) 0.0149(14) 0.0173(14) -0.0005(11) 0.0052(12) -0.0004(12)
N5 0.0197(18) 0.0244(16) 0.0149(15) 0.0008(13) 0.0028(14) 0.0024(13)
N1 0.0171(15) 0.0172(15) 0.0165(14) 0.0009(12) 0.0071(12) 0.0020(12)
N3 0.0125(15) 0.0126(14) 0.0160(14) -0.0007(11) 0.0046(12) 0.0006(12)
C24 0.0146(19) 0.0205(19) 0.0261(19) -0.0046(14) 0.0077(16) -0.0062(16)
C25 0.018(2) 0.039(2) 0.020(2) -0.0092(17) 0.0007(16) -0.0045(18)
N6 0.0201(16) 0.0220(16) 0.0186(15) 0.0006(13) 0.0063(13) -0.0046(13)
C16 0.0175(19) 0.0191(18) 0.0224(19) -0.0061(14) 0.0116(15) -0.0024(15)
C4 0.030(2) 0.0181(19) 0.0203(19) 0.0007(16) 0.0089(17) -0.0020(16)
C28 0.0158(19) 0.029(2) 0.0217(19) -0.0015(15) 0.0083(16) -0.0079(16)
C23 0.0103(17) 0.0174(18) 0.0204(18) -0.0063(13) 0.0054(15) -0.0008(15)
C13 0.0149(19) 0.027(2) 0.0185(18) -0.0082(15) 0.0074(15) -0.0080(16)
C2 0.020(2) 0.028(2) 0.0170(18) -0.0036(16) 0.0076(16) 0.0057(16)
C1 0.0191(19) 0.0231(19) 0.0164(18) -0.0004(15) 0.0077(15) 0.0007(15)
C21 0.023(2) 0.028(2) 0.025(2) -0.0062(16) 0.0143(17) 0.0010(16)
C12 0.026(2) 0.0163(18) 0.0239(19) -0.0064(15) 0.0115(17) -0.0065(16)
C14 0.0136(18) 0.0250(19) 0.0145(17) -0.0012(15) 0.0046(14) -0.0034(15)
C11 0.020(2) 0.0179(18) 0.0203(19) 0.0003(14) 0.0076(16) -0.0022(15)
C10 0.0158(18) 0.0185(18) 0.0114(16) 0.0016(14) 0.0059(14) -0.0026(14)
C29 0.022(2) 0.0189(18) 0.0115(17) -0.0005(15) 0.0055(16) -0.0002(15)
C17 0.028(2) 0.037(2) 0.027(2) 0.0041(17) 0.0178(18) 0.0064(18)
C6 0.0156(18) 0.0189(18) 0.0194(18) 0.0016(14) 0.0081(15) -0.0029(15)
C30 0.0160(19) 0.028(2) 0.0177(19) -0.0013(16) -0.0011(16) -0.0062(16)
C9 0.0149(18) 0.0168(17) 0.0198(18) 0.0008(14) 0.0054(15) 0.0006(15)
C26 0.015(2) 0.025(2) 0.036(2) -0.0011(16) 0.0012(17) 0.0049(18)
C5 0.0157(19) 0.0201(19) 0.0170(18) -0.0000(14) 0.0045(15) 0.0007(15)
C22 0.0101(17) 0.0174(17) 0.0225(19) -0.0008(13) 0.0067(15) 0.0005(15)
C27 0.016(2) 0.025(2) 0.040(2) 0.0000(16) 0.0078(18) -0.0086(18)
C3 0.036(2) 0.020(2) 0.028(2) -0.0096(17) 0.0106(19) 0.0035(17)
C15 0.0128(18) 0.0216(18) 0.0202(18) -0.0025(14) 0.0062(15) -0.0001(15)
C8 0.0132(18) 0.0227(18) 0.0127(17) -0.0021(14) 0.0030(14) 0.0007(14)
C7 0.0120(17) 0.0218(18) 0.0153(17) -0.0034(14) 0.0044(14) -0.0028(15)
C20 0.038(3) 0.053(3) 0.025(2) -0.017(2) 0.020(2) -0.007(2)
C18 0.047(3) 0.034(2) 0.061(3) 0.013(2) 0.041(3) 0.005(2)
C19 0.051(3) 0.041(3) 0.053(3) -0.017(2) 0.042(3) -0.020(2)

loop_
_atom_type_symbol
_atom_type_scat_dispersion_real
_atom_type_scat_dispersion_imag
_atom_type_scat_Cromer_Mann_a1
_atom_type_scat_Cromer_Mann_a2
_atom_type_scat_Cromer_Mann_a3
_atom_type_scat_Cromer_Mann_a4
_atom_type_scat_Cromer_Mann_b1
_atom_type_scat_Cromer_Mann_b2
_atom_type_scat_Cromer_Mann_b3
_atom_type_scat_Cromer_Mann_b4
_atom_type_scat_Cromer_Mann_c
_atom_type_scat_source
_atom_type_scat_dispersion_source
H 0.00000 0.00000 0.49300 0.32291 0.14019 0.04081 10.51090 26.12570 3.14236 57.79970 0.0030380000826 'International Tables Volume C Table 6.1.1.4 (pp. 500-502)' 'Henke, Gullikson and Davis, At. Data and Nucl. Data Tables, 1993, 54, 2'
S 0.12424 0.12444 6.90530 5.20340 1.43790 1.58630 1.46790 22.21510 0.25360 56.17200 0.866900026798 'International Tables Volume C Table 6.1.1.4 (pp. 500-502)' 'Henke, Gullikson and Davis, At. Data and Nucl. Data Tables, 1993, 54, 2'
N 0.00653 0.00323 12.21260 3.13220 2.01250 1.16630 0.00570 9.89330 28.99750 0.58260 -11.5290002823 'International Tables Volume C Table 6.1.1.4 (pp. 500-502)' 'Henke, Gullikson and Davis, At. Data and Nucl. Data Tables, 1993, 54, 2'
C 0.00347 0.00161 2.31000 1.02000 1.58860 0.86500 20.84390 10.20750 0.56870 51.65120 0.215599998832 'International Tables Volume C Table 6.1.1.4 (pp. 500-502)' 'Henke, Gullikson and Davis, At. Data and Nucl. Data Tables, 1993, 54, 2'
Fe 0.35822 0.84939 11.76950 7.35730 3.52220 2.30450 4.76110 0.30720 15.35350 76.88050 1.03690004349 'International Tables Volume C Table 6.1.1.4 (pp. 500-502)' 'Henke, Gullikson and Davis, At. Data and Nucl. Data Tables, 1993, 54, 2'

loop_
_geom_angle_atom_site_label_1
_geom_angle_atom_site_label_2
_geom_angle_atom_site_label_3
_geom_angle
N2 Fe1 N4 97.94(9)
N5 Fe1 N4 91.88(10)
N5 Fe1 N2 87.77(10)
N1 Fe1 N4 171.14(10)
N1 Fe1 N2 75.87(9)
N1 Fe1 N5 94.17(10)
N3 Fe1 N4 76.34(9)
N3 Fe1 N2 80.78(9)
N3 Fe1 N5 162.16(10)
N3 Fe1 N1 96.22(9)
N6 Fe1 N4 93.37(10)
N6 Fe1 N2 162.76(10)
N6 Fe1 N5 104.89(11)
N6 Fe1 N1 91.32(10)
N6 Fe1 N3 89.35(10)
C14 N4 Fe1 127.3(2)
C10 N4 Fe1 114.1(2)
C10 N4 C14 118.0(3)
C6 N2 Fe1 104.66(18)
C15 N2 Fe1 113.82(18)
C15 N2 C6 110.3(2)
C7 N2 Fe1 104.53(18)
C7 N2 C6 111.4(2)
C7 N2 C15 111.8(2)
C29 N5 Fe1 172.1(3)
C1 N1 Fe1 125.9(2)
C5 N1 Fe1 115.7(2)
C5 N1 C1 118.1(3)
C9 N3 Fe1 104.31(17)
C22 N3 Fe1 113.70(18)
C22 N3 C9 110.1(2)
C8 N3 Fe1 104.52(18)
C8 N3 C9 111.4(2)
C8 N3 C22 112.5(2)
C23 C24 C25 120.6(3)
C26 C25 C24 120.5(3)
C30 N6 Fe1 163.2(3)
C17 C16 C21 118.2(3)
C15 C16 C21 121.6(3)
C15 C16 C17 120.1(3)
C3 C4 C5 119.4(3)
C27 C28 C23 121.1(3)
C28 C23 C24 118.1(3)
C22 C23 C24 121.5(3)
C22 C23 C28 120.4(3)
C14 C13 C12 118.7(3)
C3 C2 C1 119.2(3)
C2 C1 N1 122.6(3)
C20 C21 C16 120.3(4)
C11 C12 C13 118.7(3)
C13 C14 N4 122.9(3)
C10 C11 C12 119.5(3)
C11 C10 N4 122.1(3)
C9 C10 N4 117.1(3)
C9 C10 C11 120.7(3)
N5 C29 S1 179.9(3)
C18 C17 C16 121.2(4)
C5 C6 N2 112.3(3)
N6 C30 S2 179.5(3)
C10 C9 N3 112.5(3)
C27 C26 C25 119.4(3)
C4 C5 N1 122.0(3)
C6 C5 N1 116.3(3)
C6 C5 C4 121.7(3)
C23 C22 N3 115.7(3)
C26 C27 C28 120.2(3)
C2 C3 C4 118.7(3)
C16 C15 N2 115.4(3)
C7 C8 N3 110.3(3)
C8 C7 N2 110.8(2)
C19 C20 C21 120.3(4)
C19 C18 C17 119.4(4)
C18 C19 C20 120.5(4)

loop_
_geom_bond_atom_site_label_1
_geom_bond_atom_site_label_2
_geom_bond_distance
Fe1 N4 2.185(3)
Fe1 N2 2.283(3)
Fe1 N5 2.081(3)
Fe1 N1 2.167(3)
Fe1 N3 2.268(3)
Fe1 N6 2.066(3)
S1 C29 1.624(4)
S2 C30 1.623(4)
N4 C14 1.347(4)
N4 C10 1.346(4)
N2 C6 1.478(4)
N2 C15 1.501(4)
N2 C7 1.485(4)
N5 C29 1.157(4)
N1 C1 1.350(4)
N1 C5 1.345(4)
N3 C9 1.483(4)
N3 C22 1.499(4)
N3 C8 1.486(4)
C24 C25 1.385(5)
C24 C23 1.395(4)
C25 C26 1.378(5)
N6 C30 1.163(4)
C16 C21 1.392(5)
C16 C17 1.389(5)
C16 C15 1.513(4)
C4 C5 1.380(4)
C4 C3 1.386(5)
C28 C23 1.389(4)
C28 C27 1.382(5)
C23 C22 1.511(4)
C13 C12 1.384(5)
C13 C14 1.379(4)
C2 C1 1.372(4)
C2 C3 1.377(5)
C21 C20 1.389(5)
C12 C11 1.385(5)
C11 C10 1.380(4)
C10 C9 1.511(4)
C17 C18 1.387(5)
C6 C5 1.512(4)
C26 C27 1.382(5)
C8 C7 1.518(4)
C20 C19 1.369(6)
C18 C19 1.374(6)
